data_7211433
loop_
_publ_author_name
'Bhattacharya, Sagarika'
'Jana, Arpita'
'Mohanta, Sasankasekhar'

_publ_section_title
;
 Crystal structures of discrete, one-dimensional and cocrystalline
 copper(ii)--uranyl(vi) systems: the influence of the reactant ratio in
 the competition between hydrogen bonds and coordinate bonds
;
_journal_issue 47
_journal_name_full CrystEngComm
_journal_page_first 10374
_journal_paper_doi 10.1039/c3ce41625a
_journal_volume 15
_journal_year 2013
_chemical_formula_sum 'C21 H26 Cu N2 O5'
_chemical_formula_weight 449.98
_chemical_name_systematic
; 
 ? 
;
_space_group_IT_number 14
_symmetry_cell_setting monoclinic
_symmetry_space_group_name_Hall '-P 2ybc'
_symmetry_space_group_name_H-M 'P 1 21/c 1'
_atom_sites_solution_hydrogens geom
_atom_sites_solution_primary direct
_atom_sites_solution_secondary difmap
_audit_creation_method SHELXL-97
_cell_angle_alpha 90.00
_cell_angle_beta 121.136(6)
_cell_angle_gamma 90.00
_cell_formula_units_Z 4
_cell_length_a 12.4930(17)
_cell_length_b 10.3764(14)
_cell_length_c 18.9139(18)
_cell_measurement_reflns_used 1912
_cell_measurement_temperature 296(2)
_cell_measurement_theta_max 20.56
_cell_measurement_theta_min 2.24
_cell_volume 2098.6(5)
_computing_cell_refinement 'Bruker SAINT'
_computing_data_collection 'Bruker APEX2'
_computing_data_reduction 'Bruker SAINT'
_computing_molecular_graphics 'Bruker SHELXTL'
_computing_publication_material 'Bruker SHELXTL'
_computing_structure_refinement 'SHELXL-97 (Sheldrick, 2008)'
_computing_structure_solution 'SHELXS-97 (Sheldrick, 2008)'
_diffrn_ambient_temperature 296(2)
_diffrn_measured_fraction_theta_full 0.997
_diffrn_measured_fraction_theta_max 0.997
_diffrn_measurement_device_type 'Bruker APEX-II CCD'
_diffrn_measurement_method '\f and \w scans'
_diffrn_radiation_monochromator graphite
_diffrn_radiation_source 'fine-focus sealed tube'
_diffrn_radiation_type MoK\a
_diffrn_radiation_wavelength 0.71073
_diffrn_reflns_av_R_equivalents 0.0617
_diffrn_reflns_av_sigmaI/netI 0.0621
_diffrn_reflns_limit_h_max 14
_diffrn_reflns_limit_h_min -13
_diffrn_reflns_limit_k_max 12
_diffrn_reflns_limit_k_min -12
_diffrn_reflns_limit_l_max 22
_diffrn_reflns_limit_l_min -22
_diffrn_reflns_number 14318
_diffrn_reflns_theta_full 25.17
_diffrn_reflns_theta_max 25.17
_diffrn_reflns_theta_min 1.90
_exptl_absorpt_coefficient_mu 1.075
_exptl_absorpt_correction_T_max 0.9095
_exptl_absorpt_correction_T_min 0.8818
_exptl_absorpt_correction_type multi-scan
_exptl_absorpt_process_details SADABS
_exptl_crystal_colour green
_exptl_crystal_density_diffrn 1.424
_exptl_crystal_density_method 'not measured'
_exptl_crystal_description hexagonal
_exptl_crystal_F_000 940
_exptl_crystal_size_max 0.12
_exptl_crystal_size_mid 0.10
_exptl_crystal_size_min 0.09
_refine_diff_density_max 0.607
_refine_diff_density_min -0.338
_refine_diff_density_rms 0.082
_refine_ls_extinction_method none
_refine_ls_goodness_of_fit_ref 1.023
_refine_ls_hydrogen_treatment mixed
_refine_ls_matrix_type full
_refine_ls_number_parameters 272
_refine_ls_number_reflns 3762
_refine_ls_number_restraints 2
_refine_ls_restrained_S_all 1.023
_refine_ls_R_factor_all 0.0729
_refine_ls_R_factor_gt 0.0448
_refine_ls_shift/su_max 0.001
_refine_ls_shift/su_mean 0.000
_refine_ls_structure_factor_coef Fsqd
_refine_ls_weighting_details 'calc w=1/[\s^2^(Fo^2^)+(0.0500P)^2^+0.0020P] where P=(Fo^2^+2Fc^2^)/3'
_refine_ls_weighting_scheme calc
_refine_ls_wR_factor_gt 0.0997
_refine_ls_wR_factor_ref 0.1117
_reflns_number_gt 2646
_reflns_number_total 3762
_reflns_threshold_expression >2sigma(I)
_cod_data_source_file c3ce41625a.txt
_cod_data_source_block pn-OEt--CuII-mono
_cod_depositor_comments
;
The following automatic conversions were performed:

'_symmetry_cell_setting' value 'Monoclinic' changed to 'monoclinic'
according to /home/saulius/struct/CIF-dictionaries/cif_core.dic
dictionary named 'cif_core.dic' version 2.4.2 from 2011-04-26.

Automatic conversion script
Id: cif_fix_values 1891 2012-01-12 08:04:46Z andrius 
;
_cod_original_cell_volume 2098.6(4)
_cod_original_sg_symbol_H-M P21/c
_cod_database_code 7211433

loop_
_symmetry_equiv_pos_as_xyz
'x, y, z'
'-x, y+1/2, -z+1/2'
'-x, -y, -z'
'x, -y-1/2, z-1/2'

loop_
_atom_site_label
_atom_site_type_symbol
_atom_site_fract_x
_atom_site_fract_y
_atom_site_fract_z
_atom_site_U_iso_or_equiv
_atom_site_adp_type
_atom_site_occupancy
_atom_site_symmetry_multiplicity
_atom_site_calc_flag
_atom_site_refinement_flags
C1 C -0.0098(3) 0.3014(3) 0.9686(2) 0.0372(8) Uani 1 1 d .
C2 C 0.0443(3) 0.2048(3) 1.0307(2) 0.0415(9) Uani 1 1 d .
C3 C 0.0050(4) 0.1871(4) 1.0858(2) 0.0516(10) Uani 1 1 d .
H3 H 0.0413 0.1233 1.1260 0.062 Uiso 1 1 calc R
C4 C -0.0894(4) 0.2646(4) 1.0814(2) 0.0561(11) Uani 1 1 d .
H4 H -0.1144 0.2534 1.1196 0.067 Uiso 1 1 calc R
C5 C -0.1445(3) 0.3555(4) 1.0226(2) 0.0496(10) Uani 1 1 d .
H5 H -0.2077 0.4059 1.0205 0.060 Uiso 1 1 calc R
C6 C -0.1083(3) 0.3761(4) 0.9638(2) 0.0388(8) Uani 1 1 d .
C7 C -0.1753(3) 0.4678(4) 0.8993(2) 0.0456(10) Uani 1 1 d .
H7 H -0.2415 0.5095 0.8989 0.055 Uiso 1 1 calc R
C8 C -0.2456(4) 0.5895(5) 0.7777(2) 0.0717(14) Uani 1 1 d .
H8A H -0.3183 0.5990 0.7831 0.086 Uiso 1 1 calc R
H8B H -0.2073 0.6736 0.7851 0.086 Uiso 1 1 calc R
C9 C -0.2845(4) 0.5394(5) 0.6947(2) 0.0741(14) Uani 1 1 d .
H9A H -0.3643 0.5779 0.6552 0.089 Uiso 1 1 calc R
H9B H -0.2973 0.4472 0.6944 0.089 Uiso 1 1 calc R
C10 C -0.1950(3) 0.5640(4) 0.6670(2) 0.0605(12) Uani 1 1 d .
H10A H -0.2015 0.6536 0.6507 0.073 Uiso 1 1 calc R
H10B H -0.2184 0.5115 0.6187 0.073 Uiso 1 1 calc R
C11 C 0.0179(4) 0.5886(3) 0.7173(2) 0.0465(10) Uani 1 1 d .
H11 H -0.0135 0.6441 0.6723 0.056 Uiso 1 1 calc R
C12 C 0.2075(3) 0.4727(3) 0.8227(2) 0.0384(8) Uani 1 1 d .
C13 C 0.1511(3) 0.5716(3) 0.7637(2) 0.0401(9) Uani 1 1 d .
C14 C 0.2247(4) 0.6505(4) 0.7445(2) 0.0506(10) Uani 1 1 d .
H14 H 0.1865 0.7160 0.7058 0.061 Uiso 1 1 calc R
C15 C 0.3493(4) 0.6328(4) 0.7812(2) 0.0597(11) Uani 1 1 d .
H15 H 0.3965 0.6870 0.7687 0.072 Uiso 1 1 calc R
C16 C 0.4072(4) 0.5322(4) 0.8382(2) 0.0564(11) Uani 1 1 d .
H16 H 0.4929 0.5193 0.8631 0.068 Uiso 1 1 calc R
C17 C 0.3384(3) 0.4530(4) 0.8576(2) 0.0443(9) Uani 1 1 d .
C18 C 0.2064(4) 0.0467(4) 1.0947(2) 0.0647(12) Uani 1 1 d .
H18A H 0.1526 -0.0225 1.0926 0.078 Uiso 1 1 calc R
H18B H 0.2419 0.0894 1.1478 0.078 Uiso 1 1 calc R
C19 C 0.3079(5) -0.0058(5) 1.0836(3) 0.0942(18) Uani 1 1 d .
H19A H 0.2730 -0.0341 1.0275 0.141 Uiso 1 1 calc R
H19B H 0.3472 -0.0773 1.1203 0.141 Uiso 1 1 calc R
H19C H 0.3689 0.0602 1.0957 0.141 Uiso 1 1 calc R
C20 C 0.5180(3) 0.3274(4) 0.9517(2) 0.0584(11) Uani 1 1 d .
H20A H 0.5651 0.4032 0.9818 0.070 Uiso 1 1 calc R
H20B H 0.5399 0.3062 0.9108 0.070 Uiso 1 1 calc R
C21 C 0.5486(4) 0.2169(4) 1.0100(2) 0.0654(12) Uani 1 1 d .
H21A H 0.5244 0.2378 1.0493 0.098 Uiso 1 1 calc R
H21B H 0.6368 0.2003 1.0387 0.098 Uiso 1 1 calc R
H21C H 0.5040 0.1415 0.9795 0.098 Uiso 1 1 calc R
Cu1 Cu -0.01113(4) 0.44248(4) 0.83454(2) 0.03707(16) Uani 1 1 d .
H5A H 0.752(3) 0.798(5) 0.483(3) 0.10(2) Uiso 1 1 d D
H5B H 0.675(4) 0.849(5) 0.499(2) 0.08(2) Uiso 1 1 d D
N1 N -0.1550(3) 0.4994(3) 0.84185(18) 0.0437(7) Uani 1 1 d .
N2 N -0.0633(3) 0.5358(3) 0.73085(17) 0.0450(8) Uani 1 1 d .
O1 O 0.1366(2) 0.1362(2) 1.02969(15) 0.0531(7) Uani 1 1 d .
O2 O 0.0338(2) 0.3169(2) 0.91938(13) 0.0379(6) Uani 1 1 d .
O3 O 0.1468(2) 0.3998(2) 0.84647(14) 0.0448(6) Uani 1 1 d .
O4 O 0.3869(2) 0.3524(3) 0.91225(15) 0.0565(7) Uani 1 1 d .
O5 O 0.6866(3) 0.8332(4) 0.4640(2) 0.0698(9) Uani 1 1 d D

loop_
_atom_site_aniso_label
_atom_site_aniso_U_11
_atom_site_aniso_U_22
_atom_site_aniso_U_33
_atom_site_aniso_U_23
_atom_site_aniso_U_13
_atom_site_aniso_U_12
C1 0.035(2) 0.034(2) 0.0388(19) -0.0045(15) 0.0167(17) -0.0080(16)
C2 0.045(2) 0.039(2) 0.042(2) -0.0011(16) 0.0233(18) -0.0040(17)
C3 0.061(3) 0.050(2) 0.047(2) 0.0049(18) 0.030(2) -0.006(2)
C4 0.060(3) 0.070(3) 0.053(2) -0.004(2) 0.039(2) -0.011(2)
C5 0.042(2) 0.059(3) 0.058(2) -0.010(2) 0.033(2) -0.005(2)
C6 0.032(2) 0.046(2) 0.0364(19) -0.0090(17) 0.0161(16) -0.0061(17)
C7 0.031(2) 0.052(3) 0.050(2) -0.0115(19) 0.0180(18) 0.0026(17)
C8 0.052(3) 0.089(4) 0.062(3) 0.008(2) 0.021(2) 0.036(2)
C9 0.051(3) 0.087(4) 0.056(3) 0.023(3) 0.007(2) 0.014(2)
C10 0.040(2) 0.068(3) 0.050(2) 0.013(2) 0.0060(19) 0.004(2)
C11 0.064(3) 0.037(2) 0.036(2) 0.0014(16) 0.024(2) 0.0061(19)
C12 0.044(2) 0.037(2) 0.0385(19) -0.0035(16) 0.0245(18) -0.0002(17)
C13 0.052(2) 0.038(2) 0.0397(19) -0.0048(16) 0.0301(18) -0.0029(18)
C14 0.067(3) 0.042(2) 0.051(2) -0.0030(19) 0.037(2) -0.008(2)
C15 0.067(3) 0.064(3) 0.064(3) -0.013(2) 0.045(2) -0.022(2)
C16 0.052(3) 0.068(3) 0.053(2) -0.012(2) 0.030(2) -0.007(2)
C17 0.042(2) 0.050(2) 0.042(2) -0.0003(18) 0.0230(18) 0.0004(19)
C18 0.089(3) 0.056(3) 0.054(2) 0.020(2) 0.040(3) 0.023(2)
C19 0.118(5) 0.095(4) 0.085(4) 0.039(3) 0.064(4) 0.065(4)
C20 0.033(2) 0.074(3) 0.062(3) -0.010(2) 0.020(2) 0.005(2)
C21 0.045(2) 0.080(3) 0.059(3) -0.002(2) 0.018(2) 0.023(2)
Cu1 0.0346(3) 0.0368(3) 0.0363(2) 0.00426(19) 0.01586(19) 0.0044(2)
N1 0.0368(17) 0.0477(18) 0.0408(17) 0.0001(15) 0.0160(15) 0.0074(15)
N2 0.0446(19) 0.044(2) 0.0395(17) 0.0036(14) 0.0171(15) 0.0028(15)
O1 0.0660(18) 0.0482(17) 0.0551(15) 0.0187(13) 0.0385(14) 0.0199(14)
O2 0.0414(14) 0.0390(14) 0.0397(13) 0.0045(11) 0.0255(12) 0.0079(11)
O3 0.0404(15) 0.0466(15) 0.0526(15) 0.0132(12) 0.0278(13) 0.0099(12)
O4 0.0368(15) 0.070(2) 0.0621(16) 0.0092(15) 0.0251(13) 0.0076(14)
O5 0.050(2) 0.092(3) 0.067(2) 0.008(2) 0.0306(19) 0.0033(19)

loop_
_atom_type_symbol
_atom_type_description
_atom_type_scat_dispersion_real
_atom_type_scat_dispersion_imag
_atom_type_scat_source
C C 0.0033 0.0016 'International Tables Vol C Tables 4.2.6.8 and 6.1.1.4'
H H 0.0000 0.0000 'International Tables Vol C Tables 4.2.6.8 and 6.1.1.4'
Cu Cu 0.3201 1.2651 'International Tables Vol C Tables 4.2.6.8 and 6.1.1.4'
N N 0.0061 0.0033 'International Tables Vol C Tables 4.2.6.8 and 6.1.1.4'
O O 0.0106 0.0060 'International Tables Vol C Tables 4.2.6.8 and 6.1.1.4'

loop_
_geom_angle_atom_site_label_1
_geom_angle_atom_site_label_2
_geom_angle_atom_site_label_3
_geom_angle
O2 C1 C6 123.7(3)
O2 C1 C2 118.6(3)
C6 C1 C2 117.7(3)
O1 C2 C3 125.2(3)
O1 C2 C1 113.7(3)
C3 C2 C1 121.1(4)
C2 C3 C4 120.0(4)
C2 C3 H3 120.0
C4 C3 H3 120.0
C5 C4 C3 120.7(4)
C5 C4 H4 119.7
C3 C4 H4 119.7
C4 C5 C6 121.3(4)
C4 C5 H5 119.4
C6 C5 H5 119.4
C1 C6 C5 119.1(3)
C1 C6 C7 121.6(3)
C5 C6 C7 119.2(3)
N1 C7 C6 127.6(3)
N1 C7 H7 116.2
C6 C7 H7 116.2
C9 C8 N1 109.9(3)
C9 C8 H8A 109.7
N1 C8 H8A 109.7
C9 C8 H8B 109.7
N1 C8 H8B 109.7
H8A C8 H8B 108.2
C8 C9 C10 114.9(4)
C8 C9 H9A 108.5
C10 C9 H9A 108.5
C8 C9 H9B 108.5
C10 C9 H9B 108.5
H9A C9 H9B 107.5
C9 C10 N2 113.6(3)
C9 C10 H10A 108.8
N2 C10 H10A 108.8
C9 C10 H10B 108.8
N2 C10 H10B 108.8
H10A C10 H10B 107.7
N2 C11 C13 127.5(3)
N2 C11 H11 116.3
C13 C11 H11 116.3
O3 C12 C13 123.6(3)
O3 C12 C17 119.3(3)
C13 C12 C17 117.0(3)
C12 C13 C14 120.1(4)
C12 C13 C11 121.4(3)
C14 C13 C11 118.4(3)
C15 C14 C13 121.4(4)
C15 C14 H14 119.3
C13 C14 H14 119.3
C14 C15 C16 119.7(4)
C14 C15 H15 120.1
C16 C15 H15 120.1
C17 C16 C15 120.4(4)
C17 C16 H16 119.8
C15 C16 H16 119.8
C16 C17 O4 124.4(4)
C16 C17 C12 121.3(4)
O4 C17 C12 114.3(3)
O1 C18 C19 107.6(3)
O1 C18 H18A 110.2
C19 C18 H18A 110.2
O1 C18 H18B 110.2
C19 C18 H18B 110.2
H18A C18 H18B 108.5
C18 C19 H19A 109.5
C18 C19 H19B 109.5
H19A C19 H19B 109.5
C18 C19 H19C 109.5
H19A C19 H19C 109.5
H19B C19 H19C 109.5
O4 C20 C21 108.1(3)
O4 C20 H20A 110.1
C21 C20 H20A 110.1
O4 C20 H20B 110.1
C21 C20 H20B 110.1
H20A C20 H20B 108.4
C20 C21 H21A 109.5
C20 C21 H21B 109.5
H21A C21 H21B 109.5
C20 C21 H21C 109.5
H21A C21 H21C 109.5
H21B C21 H21C 109.5
O2 Cu1 O3 84.61(9)
O2 Cu1 N1 91.61(11)
O3 Cu1 N1 169.89(11)
O2 Cu1 N2 166.42(11)
O3 Cu1 N2 91.22(11)
N1 Cu1 N2 94.50(12)
C7 N1 C8 116.9(3)
C7 N1 Cu1 125.0(3)
C8 N1 Cu1 118.0(3)
C11 N2 C10 114.2(3)
C11 N2 Cu1 121.1(3)
C10 N2 Cu1 124.4(3)
C2 O1 C18 118.2(3)
C1 O2 Cu1 129.1(2)
C12 O3 Cu1 124.9(2)
C17 O4 C20 118.2(3)
H5A O5 H5B 109(5)

loop_
_geom_bond_atom_site_label_1
_geom_bond_atom_site_label_2
_geom_bond_distance
C1 O2 1.309(4)
C1 C6 1.417(5)
C1 C2 1.421(5)
C2 O1 1.364(4)
C2 C3 1.376(5)
C3 C4 1.393(5)
C3 H3 0.9300
C4 C5 1.345(5)
C4 H4 0.9300
C5 C6 1.417(5)
C5 H5 0.9300
C6 C7 1.429(5)
C7 N1 1.279(4)
C7 H7 0.9300
C8 C9 1.476(5)
C8 N1 1.486(5)
C8 H8A 0.9700
C8 H8B 0.9700
C9 C10 1.482(6)
C9 H9A 0.9700
C9 H9B 0.9700
C10 N2 1.482(4)
C10 H10A 0.9700
C10 H10B 0.9700
C11 N2 1.290(4)
C11 C13 1.435(5)
C11 H11 0.9300
C12 O3 1.304(4)
C12 C13 1.408(5)
C12 C17 1.427(5)
C13 C14 1.411(5)
C14 C15 1.349(5)
C14 H14 0.9300
C15 C16 1.403(5)
C15 H15 0.9300
C16 C17 1.369(5)
C16 H16 0.9300
C17 O4 1.371(4)
C18 O1 1.423(4)
C18 C19 1.492(6)
C18 H18A 0.9700
C18 H18B 0.9700
C19 H19A 0.9600
C19 H19B 0.9600
C19 H19C 0.9600
C20 O4 1.430(4)
C20 C21 1.498(5)
C20 H20A 0.9700
C20 H20B 0.9700
C21 H21A 0.9600
C21 H21B 0.9600
C21 H21C 0.9600
Cu1 O2 1.912(2)
Cu1 O3 1.918(2)
Cu1 N1 1.963(3)
Cu1 N2 1.971(3)
O5 H5A 0.787(19)
O5 H5B 0.767(19)
